data_4335203
loop_
_publ_author_name
'M. Angeles Alvarez'
'M. Esther Garc\'ia'
'Miguel A. Ruiz'
'Adri\'an Toyos'
'M. Fernanda Vega'

_publ_section_title
;
 Heterometallic Derivatives of the Unsaturated Ditungsten Hydride
 [W2(\h5-C5H5)2(H)(\m-PCy2)(CO)2]
;
_journal_name_full 'Inorganic Chemistry'
_journal_page_first 7068
_journal_page_last 7077
_journal_paper_doi 10.1021/ic400602y
_journal_volume 52
_journal_year 2013
_chemical_absolute_configuration unk
_chemical_compound_source 'synthesis as described'
_chemical_formula_moiety 'C30 H33 Fe2 O8 P1 W2'
_chemical_formula_sum 'C30 H33 Fe2 O8 P W2'
_chemical_formula_weight 1031.93
_chemical_name_systematic
;
 ?
;
_space_group_IT_number 4
_symmetry_cell_setting monoclinic
_symmetry_Int_Tables_number 4
_symmetry_space_group_name_Hall 'P 2yb'
_symmetry_space_group_name_H-M 'P 1 21 1'
_atom_sites_solution_hydrogens geom
_atom_sites_solution_primary direct
_atom_sites_solution_secondary difmap
_audit_conform_dict_location ftp://ftp.iucr.org/pub/cif_core.dic
_audit_conform_dict_name cif_core.dic
_audit_conform_dict_version 2.4
_audit_creation_date 2013-04-19
_audit_creation_method 'WinGX routine CIF_UPDATE'
_cell_angle_alpha 90
_cell_angle_beta 103.507(2)
_cell_angle_gamma 90
_cell_formula_units_Z 2
_cell_length_a 9.3139(3)
_cell_length_b 16.3035(5)
_cell_length_c 10.4467(3)
_cell_measurement_reflns_used 1988
_cell_measurement_temperature 100(2)
_cell_measurement_theta_max 28.30
_cell_measurement_theta_min 2.50
_cell_measurement_wavelength 0.71073
_cell_volume 1542.45(8)
_computing_cell_refinement 'BRUKER APEX'
_computing_data_collection 'BRUKER APEX'
_computing_molecular_graphics 'Ortep-3 for Windows (Farrugia, 1997)'
_computing_publication_material 'WinGX publication routines (Farrugia, 1999)'
_computing_structure_refinement 'SHELXL-97 (Sheldrick, 2008)'
_computing_structure_solution 'SHELXL-97 (Sheldrick, 2008)'
_diffrn_ambient_temperature 100.0(1)
_diffrn_measured_fraction_theta_full 0.998
_diffrn_measured_fraction_theta_max 0.998
_diffrn_measurement_device 'four-circle diffractometer'
_diffrn_measurement_device_type 'BRUKER APPEX-II CCD'
_diffrn_measurement_method 'omega/phi scans'
_diffrn_radiation_monochromator graphite
_diffrn_radiation_probe x-ray
_diffrn_radiation_source 'fine-focus sealed tube'
_diffrn_radiation_type MoK\a
_diffrn_radiation_wavelength 0.71073
_diffrn_reflns_av_R_equivalents 0.0352
_diffrn_reflns_av_unetI/netI 0.0312
_diffrn_reflns_limit_h_max 12
_diffrn_reflns_limit_h_min -12
_diffrn_reflns_limit_k_max 21
_diffrn_reflns_limit_k_min -21
_diffrn_reflns_limit_l_max 13
_diffrn_reflns_limit_l_min 0
_diffrn_reflns_number 28830
_diffrn_reflns_theta_full 28.34
_diffrn_reflns_theta_max 28.34
_diffrn_reflns_theta_min 2.25
_exptl_absorpt_coefficient_mu 8.456
_exptl_absorpt_correction_T_max 0.394
_exptl_absorpt_correction_T_min 0.254
_exptl_absorpt_correction_type multi-scan
_exptl_absorpt_process_details 'BRUKER Sadabs'
_exptl_crystal_colour green
_exptl_crystal_density_diffrn 2.222
_exptl_crystal_description prism
_exptl_crystal_F_000 984
_exptl_crystal_size_max 0.5
_exptl_crystal_size_mid 0.14
_exptl_crystal_size_min 0.11
_refine_diff_density_max 0.611
_refine_diff_density_min -0.943
_refine_diff_density_rms 0.112
_refine_ls_abs_structure_details 'Flack H D (1983), Acta Cryst. A39, 876-881'
_refine_ls_abs_structure_Flack 0
_refine_ls_extinction_method none
_refine_ls_goodness_of_fit_ref 1.029
_refine_ls_hydrogen_treatment mixed
_refine_ls_matrix_type full
_refine_ls_number_parameters 391
_refine_ls_number_reflns 7595
_refine_ls_number_restraints 16
_refine_ls_restrained_S_all 1.028
_refine_ls_R_factor_all 0.03
_refine_ls_R_factor_gt 0.0285
_refine_ls_shift/su_max 0.001
_refine_ls_shift/su_mean 0
_refine_ls_structure_factor_coef Fsqd
_refine_ls_weighting_details 'calc w=1/[\s^2^(Fo^2^)+(0.0284P)^2^+11.0318P] where P=(Fo^2^+2Fc^2^)/3'
_refine_ls_weighting_scheme calc
_refine_ls_wR_factor_gt 0.0668
_refine_ls_wR_factor_ref 0.0676
_reflns_number_gt 7371
_reflns_number_total 7595
_reflns_threshold_expression >2\s(I)
_cod_data_source_file ic400602y_si_001_1.cif
_cod_data_source_block compound3
_cod_database_code 4335203

loop_
_symmetry_equiv_pos_as_xyz
'x, y, z'
'-x, y+1/2, -z'

loop_
_atom_site_label
_atom_site_type_symbol
_atom_site_fract_x
_atom_site_fract_y
_atom_site_fract_z
_atom_site_U_iso_or_equiv
_atom_site_adp_type
_atom_site_occupancy
_atom_site_symmetry_multiplicity
_atom_site_calc_flag
_atom_site_refinement_flags
_atom_site_disorder_assembly
_atom_site_disorder_group
W1 W 0.72257(3) 0.703175(13) 0.23787(2) 0.00826(6) Uani 1 1 d . . .
W2 W 0.84989(3) 0.797106(14) 0.08183(2) 0.00954(6) Uani 1 1 d . . .
Fe1 Fe 0.77872(11) 0.62990(6) 0.00846(10) 0.01322(19) Uani 1 1 d . . .
Fe2 Fe 0.57999(11) 0.74081(6) -0.02367(10) 0.01178(19) Uani 1 1 d . . .
P1 P 0.86942(19) 0.82306(10) 0.31168(17) 0.0099(3) Uani 1 1 d . . .
O1 O 0.4605(5) 0.8253(3) 0.2036(5) 0.0159(10) Uani 1 1 d . . .
O2 O 1.1055(6) 0.6753(3) 0.1950(6) 0.0216(12) Uani 1 1 d . . .
O3 O 0.9592(6) 0.6308(4) -0.1863(6) 0.0258(12) Uani 1 1 d . . .
O4 O 0.9456(7) 0.5057(4) 0.1851(6) 0.0291(14) Uani 1 1 d . . .
O5 O 0.5765(8) 0.5111(4) -0.1499(6) 0.0392(16) Uani 1 1 d . . .
O6 O 0.6353(6) 0.7186(4) -0.2841(5) 0.0267(13) Uani 1 1 d . . .
O7 O 0.2825(7) 0.6699(5) -0.0672(7) 0.0397(16) Uani 1 1 d . . .
O8 O 0.4845(7) 0.9100(3) -0.0775(5) 0.0257(12) Uani 1 1 d . . .
C1 C 0.5577(7) 0.7822(4) 0.1947(6) 0.0127(13) Uani 1 1 d . . .
C2 C 0.9977(8) 0.7123(5) 0.1507(7) 0.0160(14) Uani 1 1 d . . .
C3 C 0.8907(8) 0.6336(4) -0.1082(7) 0.0187(14) Uani 1 1 d . . .
C4 C 0.8810(9) 0.5561(5) 0.1200(8) 0.0210(15) Uani 1 1 d . . .
C5 C 0.6559(9) 0.5570(5) -0.0866(8) 0.0219(16) Uani 1 1 d . . .
C6 C 0.6224(8) 0.7197(4) -0.1767(7) 0.0193(15) Uani 1 1 d . . .
C7 C 0.3972(8) 0.6968(5) -0.0532(7) 0.0213(14) Uani 1 1 d . . .
C8 C 0.5239(8) 0.8438(4) -0.0542(7) 0.0174(14) Uani 1 1 d . . .
C9 C 0.6132(8) 0.6802(4) 0.4129(7) 0.0158(15) Uani 1 1 d . . .
H9 H 0.5642 0.7228 0.4438 0.019 Uiso 1 1 calc R . .
C10 C 0.5496(9) 0.6237(5) 0.3115(8) 0.0213(16) Uani 1 1 d . . .
H10 H 0.4514 0.6228 0.2652 0.026 Uiso 1 1 calc R . .
C11 C 0.6596(10) 0.5699(4) 0.2936(8) 0.0209(16) Uani 1 1 d . . .
H11 H 0.6472 0.527 0.2332 0.025 Uiso 1 1 calc R . .
C12 C 0.7941(8) 0.5917(4) 0.3835(7) 0.0182(14) Uani 1 1 d . . .
H12 H 0.8851 0.5661 0.3921 0.022 Uiso 1 1 calc R . .
C13 C 0.7634(8) 0.6600(4) 0.4579(7) 0.0132(13) Uani 1 1 d . . .
H13 H 0.831 0.6866 0.5246 0.016 Uiso 1 1 calc R . .
C14 C 0.9477(9) 0.8298(5) -0.1006(8) 0.0220(14) Uani 1 1 d U . .
H14 H 0.9593 0.7882 -0.1582 0.026 Uiso 1 1 calc R . .
C15 C 1.0544(9) 0.8542(5) 0.0136(8) 0.0205(15) Uani 1 1 d . . .
H15 H 1.1487 0.8324 0.0428 0.025 Uiso 1 1 calc R . .
C16 C 0.9918(8) 0.9172(4) 0.0743(7) 0.0182(14) Uani 1 1 d . . .
H16 H 1.0378 0.9444 0.1512 0.022 Uiso 1 1 calc R . .
C17 C 0.8467(9) 0.9326(4) -0.0014(7) 0.0180(13) Uani 1 1 d U . .
H17 H 0.7804 0.9706 0.0179 0.022 Uiso 1 1 calc R . .
C18 C 0.8212(9) 0.8793(4) -0.1118(7) 0.0196(12) Uani 1 1 d U . .
H18 H 0.7362 0.8774 -0.1795 0.024 Uiso 1 1 calc R . .
C19 C 0.7813(9) 0.9171(4) 0.3590(7) 0.0162(14) Uani 1 1 d . . .
H19 H 0.6955 0.9268 0.286 0.019 Uiso 1 1 calc R . .
C20 C 0.8751(9) 0.9944(4) 0.3652(8) 0.0201(15) Uani 1 1 d . . .
H20A H 0.9043 1.001 0.2826 0.024 Uiso 1 1 calc R . .
H20B H 0.9641 0.9885 0.4347 0.024 Uiso 1 1 calc R . .
C21 C 0.7906(10) 1.0712(5) 0.3915(9) 0.0292(18) Uani 1 1 d . . .
H21A H 0.8567 1.118 0.4034 0.035 Uiso 1 1 calc R . .
H21B H 0.7106 1.0819 0.3154 0.035 Uiso 1 1 calc R . .
C22 C 0.7279(10) 1.0620(5) 0.5120(10) 0.0296(19) Uani 1 1 d . . .
H22A H 0.6698 1.1101 0.5213 0.035 Uiso 1 1 calc R . .
H22B H 0.808 1.0577 0.59 0.035 Uiso 1 1 calc R . .
C23 C 0.6308(10) 0.9853(5) 0.4996(9) 0.0274(18) Uani 1 1 d . . .
H23A H 0.5469 0.9916 0.4253 0.033 Uiso 1 1 calc R . .
H23B H 0.5936 0.9794 0.5784 0.033 Uiso 1 1 calc R . .
C24 C 0.7170(8) 0.9079(4) 0.4804(7) 0.0162(14) Uani 1 1 d . . .
H24A H 0.7963 0.8988 0.5577 0.019 Uiso 1 1 calc R . .
H24B H 0.6518 0.8607 0.4694 0.019 Uiso 1 1 calc R . .
C25 C 1.0537(7) 0.8080(4) 0.4267(6) 0.0127(12) Uani 1 1 d . . .
H25 H 1.0757 0.7493 0.4237 0.015 Uiso 1 1 calc R . .
C26 C 1.1782(7) 0.8528(4) 0.3815(7) 0.0144(13) Uani 1 1 d . . .
H26A H 1.1765 0.8377 0.2913 0.017 Uiso 1 1 calc R . .
H26B H 1.1631 0.9116 0.3843 0.017 Uiso 1 1 calc R . .
C27 C 1.3270(8) 0.8306(5) 0.4698(8) 0.0218(16) Uani 1 1 d . . .
H27A H 1.4043 0.8599 0.4407 0.026 Uiso 1 1 calc R . .
H27B H 1.3442 0.7723 0.4625 0.026 Uiso 1 1 calc R . .
C28 C 1.3341(8) 0.8519(5) 0.6130(8) 0.0198(15) Uani 1 1 d . . .
H28A H 1.4293 0.8356 0.667 0.024 Uiso 1 1 calc R . .
H28B H 1.3244 0.9107 0.6216 0.024 Uiso 1 1 calc R . .
C29 C 1.2123(8) 0.8088(5) 0.6613(7) 0.0203(15) Uani 1 1 d . . .
H29A H 1.2145 0.8265 0.7504 0.024 Uiso 1 1 calc R . .
H29B H 1.2291 0.7501 0.6629 0.024 Uiso 1 1 calc R . .
C30 C 1.0603(8) 0.8278(5) 0.5722(7) 0.0179(14) Uani 1 1 d . . .
H30A H 1.038 0.8855 0.5802 0.021 Uiso 1 1 calc R . .
H30B H 0.9857 0.796 0.6011 0.021 Uiso 1 1 calc R . .
H1 H 0.629(19) 0.650(11) 0.083(18) 0.021 Uiso 0.5 1 d P A 1
H2 H 0.7851 0.7353 -0.0489 0.021 Uiso 0.5 1 d P B 2

loop_
_atom_site_aniso_label
_atom_site_aniso_U_11
_atom_site_aniso_U_22
_atom_site_aniso_U_33
_atom_site_aniso_U_23
_atom_site_aniso_U_13
_atom_site_aniso_U_12
W1 0.01081(11) 0.00740(10) 0.00680(11) 0.00011(9) 0.00255(8) -0.00017(9)
W2 0.01302(11) 0.00950(11) 0.00693(11) 0.00008(10) 0.00402(8) -0.00059(10)
Fe1 0.0189(5) 0.0100(4) 0.0114(5) -0.0024(3) 0.0050(4) 0.0017(4)
Fe2 0.0130(5) 0.0123(4) 0.0092(5) -0.0003(4) 0.0011(4) 0.0014(4)
P1 0.0119(8) 0.0099(7) 0.0085(8) -0.0014(6) 0.0036(6) -0.0015(6)
O1 0.019(2) 0.019(2) 0.010(2) 0.0014(18) 0.0050(19) 0.0046(19)
O2 0.019(3) 0.024(3) 0.020(3) 0.001(2) 0.000(2) 0.007(2)
O3 0.027(3) 0.032(3) 0.022(3) -0.007(2) 0.013(2) 0.003(2)
O4 0.048(4) 0.022(3) 0.019(3) 0.002(2) 0.011(3) 0.016(3)
O5 0.062(5) 0.023(3) 0.027(3) -0.005(3) 0.000(3) -0.015(3)
O6 0.037(3) 0.032(3) 0.011(3) 0.002(2) 0.008(2) 0.012(2)
O7 0.022(3) 0.058(4) 0.037(4) 0.000(3) 0.003(3) -0.016(3)
O8 0.040(3) 0.018(3) 0.017(3) 0.003(2) 0.003(2) 0.012(2)
C1 0.015(3) 0.015(3) 0.009(3) 0.003(2) 0.005(2) 0.000(2)
C2 0.021(3) 0.017(3) 0.011(3) -0.004(3) 0.007(2) 0.000(3)
C3 0.021(4) 0.015(3) 0.018(4) -0.005(3) 0.001(3) 0.004(3)
C4 0.031(4) 0.019(4) 0.016(4) -0.004(3) 0.012(3) 0.004(3)
C5 0.033(4) 0.017(3) 0.017(4) 0.001(3) 0.007(3) -0.004(3)
C6 0.021(3) 0.019(4) 0.016(3) -0.003(3) 0.000(3) 0.004(3)
C7 0.021(3) 0.030(4) 0.012(3) 0.001(3) 0.003(3) -0.003(3)
C8 0.021(4) 0.020(4) 0.009(3) 0.000(3) 0.000(3) 0.001(3)
C9 0.021(4) 0.018(3) 0.011(3) 0.002(2) 0.010(3) 0.001(3)
C10 0.022(4) 0.024(4) 0.019(4) 0.007(3) 0.008(3) -0.011(3)
C11 0.039(5) 0.010(3) 0.015(4) 0.001(3) 0.008(3) -0.004(3)
C12 0.024(4) 0.016(3) 0.015(3) 0.008(3) 0.006(3) 0.004(3)
C13 0.020(3) 0.014(3) 0.005(3) 0.005(2) 0.003(2) 0.001(3)
C14 0.035(3) 0.020(3) 0.014(3) 0.002(2) 0.012(3) -0.007(3)
C15 0.021(4) 0.027(4) 0.017(4) 0.004(3) 0.010(3) -0.005(3)
C16 0.024(4) 0.018(3) 0.013(3) 0.005(3) 0.006(3) -0.010(3)
C17 0.027(3) 0.012(3) 0.017(3) 0.008(2) 0.009(3) -0.002(2)
C18 0.031(3) 0.016(3) 0.013(3) 0.008(2) 0.008(2) -0.007(2)
C19 0.028(4) 0.013(3) 0.011(3) -0.002(3) 0.010(3) 0.001(3)
C20 0.023(4) 0.015(3) 0.025(4) -0.004(3) 0.011(3) -0.002(3)
C21 0.039(5) 0.017(4) 0.036(5) -0.005(3) 0.017(4) 0.000(3)
C22 0.027(4) 0.022(4) 0.043(5) -0.013(4) 0.016(4) -0.001(3)
C23 0.031(4) 0.022(4) 0.035(5) -0.010(3) 0.020(4) -0.005(3)
C24 0.016(3) 0.020(3) 0.014(3) -0.007(3) 0.006(3) 0.000(3)
C25 0.015(3) 0.016(3) 0.008(3) -0.002(2) 0.005(2) 0.000(2)
C26 0.011(3) 0.020(3) 0.012(3) 0.000(3) 0.003(2) -0.002(3)
C27 0.011(3) 0.032(4) 0.023(4) -0.007(3) 0.004(3) 0.002(3)
C28 0.018(3) 0.018(3) 0.021(4) -0.005(3) 0.000(3) 0.002(3)
C29 0.025(4) 0.022(4) 0.013(3) -0.001(3) 0.002(3) 0.000(3)
C30 0.017(3) 0.023(3) 0.013(3) -0.001(3) 0.002(3) -0.002(3)

loop_
_atom_type_symbol
_atom_type_description
_atom_type_scat_dispersion_real
_atom_type_scat_dispersion_imag
_atom_type_scat_source
C C 0.0033 0.0016 'International Tables Vol C Tables 4.2.6.8 and 6.1.1.4'
H H 0 0 'International Tables Vol C Tables 4.2.6.8 and 6.1.1.4'
Fe Fe 0.3463 0.8444 'International Tables Vol C Tables 4.2.6.8 and 6.1.1.4'
O O 0.0106 0.006 'International Tables Vol C Tables 4.2.6.8 and 6.1.1.4'
P P 0.1023 0.0942 'International Tables Vol C Tables 4.2.6.8 and 6.1.1.4'
W W -0.849 6.8722 'International Tables Vol C Tables 4.2.6.8 and 6.1.1.4'

loop_
_geom_angle_atom_site_label_1
_geom_angle_atom_site_label_2
_geom_angle_atom_site_label_3
_geom_angle
C1 W1 C9 79.9(3)
C1 W1 C10 83.0(3)
C9 W1 C10 35.6(3)
C1 W1 C13 111.0(3)
C9 W1 C13 35.1(2)
C10 W1 C13 58.5(3)
C1 W1 C11 115.6(3)
C9 W1 C11 58.4(3)
C10 W1 C11 34.6(3)
C13 W1 C11 58.3(3)
C1 W1 C12 137.4(3)
C9 W1 C12 58.6(3)
C10 W1 C12 58.2(3)
C13 W1 C12 35.2(2)
C11 W1 C12 35.1(3)
C1 W1 P1 84.1(2)
C9 W1 P1 101.53(19)
C10 W1 P1 136.9(2)
C13 W1 P1 88.85(18)
C11 W1 P1 145.5(2)
C12 W1 P1 111.38(19)
C1 W1 W2 85.41(19)
C9 W1 W2 154.29(18)
C10 W1 W2 161.27(19)
C13 W1 W2 140.02(18)
C11 W1 W2 147.12(19)
C12 W1 W2 136.56(19)
P1 W1 W2 55.72(4)
C1 W1 Fe2 58.02(19)
C9 W1 Fe2 127.29(19)
C10 W1 Fe2 103.64(19)
C13 W1 Fe2 161.45(18)
C11 W1 Fe2 110.6(2)
C12 W1 Fe2 142.29(19)
P1 W1 Fe2 103.78(5)
W2 W1 Fe2 57.65(2)
C1 W1 Fe1 111.68(19)
C9 W1 Fe1 143.08(18)
C10 W1 Fe1 108.8(2)
C13 W1 Fe1 132.96(17)
C11 W1 Fe1 85.75(19)
C12 W1 Fe1 98.06(18)
P1 W1 Fe1 114.20(5)
W2 W1 Fe1 62.31(2)
Fe2 W1 Fe1 53.77(3)
C1 W1 H1 86(5)
C9 W1 H1 114(5)
C10 W1 H1 79(5)
C13 W1 H1 131(5)
C11 W1 H1 72(5)
C12 W1 H1 102(5)
P1 W1 H1 140(5)
W2 W1 H1 85(5)
Fe2 W1 H1 40(5)
Fe1 W1 H1 38(5)
C2 W2 C14 94.9(3)
C2 W2 C17 137.5(3)
C14 W2 C17 57.8(3)
C2 W2 C16 104.2(3)
C14 W2 C16 57.5(3)
C17 W2 C16 34.8(3)
C2 W2 C15 81.0(3)
C14 W2 C15 34.9(3)
C17 W2 C15 57.8(3)
C16 W2 C15 34.4(3)
C2 W2 C18 129.4(3)
C14 W2 C18 34.6(3)
C17 W2 C18 34.7(3)
C16 W2 C18 57.5(3)
C15 W2 C18 57.6(3)
C2 W2 P1 82.8(2)
C14 W2 P1 144.5(2)
C17 W2 P1 101.18(19)
C16 W2 P1 88.58(18)
C15 W2 P1 110.6(2)
C18 W2 P1 135.62(19)
C2 W2 Fe2 115.0(2)
C14 W2 Fe2 104.4(2)
C17 W2 Fe2 103.87(19)
C16 W2 Fe2 138.60(19)
C15 W2 Fe2 139.23(19)
C18 W2 Fe2 86.26(19)
P1 W2 Fe2 108.56(5)
C2 W2 W1 75.5(2)
C14 W2 W1 157.3(2)
C17 W2 W1 141.15(19)
C16 W2 W1 144.40(18)
C15 W2 W1 154.0(2)
C18 W2 W1 148.22(19)
P1 W2 W1 55.86(4)
Fe2 W2 W1 63.22(2)
C2 W2 Fe1 61.8(2)
C14 W2 Fe1 96.2(2)
C17 W2 Fe1 143.63(19)
C16 W2 Fe1 150.58(19)
C15 W2 Fe1 116.4(2)
C18 W2 Fe1 109.50(18)
P1 W2 Fe1 113.16(5)
Fe2 W2 Fe1 54.85(3)
W1 W2 Fe1 61.06(2)
C2 W2 H2 87.9(2)
C14 W2 H2 67.3(2)
C17 W2 H2 106.70(19)
C16 W2 H2 124.13(18)
C15 W2 H2 98.70(19)
C18 W2 H2 72.67(18)
P1 W2 H2 147.29(4)
Fe2 W2 H2 48.37(2)
W1 W2 H2 91.454(11)
Fe1 W2 H2 36.96(2)
C3 Fe1 C5 92.5(3)
C3 Fe1 C4 99.2(3)
C5 Fe1 C4 95.1(4)
C3 Fe1 Fe2 114.1(2)
C5 Fe1 Fe2 92.7(3)
C4 Fe1 Fe2 145.3(2)
C3 Fe1 W1 144.9(2)
C5 Fe1 W1 122.1(3)
C4 Fe1 W1 84.7(2)
Fe2 Fe1 W1 62.69(3)
C3 Fe1 W2 90.9(2)
C5 Fe1 W2 149.4(3)
C4 Fe1 W2 114.3(3)
Fe2 Fe1 W2 58.47(3)
W1 Fe1 W2 56.626(19)
C3 Fe1 H1 159(6)
C5 Fe1 H1 84(6)
C4 Fe1 H1 101(6)
Fe2 Fe1 H1 46(6)
W1 Fe1 H1 40(6)
W2 Fe1 H1 82(6)
C3 Fe1 H2 71.0(2)
C5 Fe1 H2 120.7(3)
C4 Fe1 H2 142.6(3)
Fe2 Fe1 H2 50.83(3)
W1 Fe1 H2 84.68(3)
W2 Fe1 H2 33.851(19)
H1 Fe1 H2 93(6)
C8 Fe2 C6 98.1(3)
C8 Fe2 C7 96.9(4)
C6 Fe2 C7 99.8(3)
C8 Fe2 C1 79.6(3)
C6 Fe2 C1 170.9(3)
C7 Fe2 C1 89.2(3)
C8 Fe2 Fe1 150.7(2)
C6 Fe2 Fe1 70.9(2)
C7 Fe2 Fe1 111.5(3)
C1 Fe2 Fe1 106.92(16)
C8 Fe2 W2 87.6(2)
C6 Fe2 W2 93.0(2)
C7 Fe2 W2 165.7(2)
C1 Fe2 W2 78.18(16)
Fe1 Fe2 W2 66.68(3)
C8 Fe2 W1 115.8(2)
C6 Fe2 W1 133.0(2)
C7 Fe2 W1 107.0(2)
C1 Fe2 W1 43.46(16)
Fe1 Fe2 W1 63.54(3)
W2 Fe2 W1 59.13(2)
C8 Fe2 H1 153(6)
C6 Fe2 H1 108(5)
C7 Fe2 H1 83(5)
C1 Fe2 H1 74(5)
Fe1 Fe2 H1 44(5)
W2 Fe2 H1 87(5)
W1 Fe2 H1 41(6)
C8 Fe2 H2 105.8(3)
C6 Fe2 H2 56.4(2)
C7 Fe2 H2 148.8(3)
C1 Fe2 H2 115.54(16)
Fe1 Fe2 H2 45.31(3)
W2 Fe2 H2 39.417(19)
W1 Fe2 H2 82.46(3)
H1 Fe2 H2 86(5)
C19 P1 C25 109.5(3)
C19 P1 W2 118.4(2)
C25 P1 W2 117.6(2)
C19 P1 W1 120.1(3)
C25 P1 W1 117.9(2)
W2 P1 W1 68.42(5)
O1 C1 W1 162.1(6)
O1 C1 Fe2 118.6(5)
W1 C1 Fe2 78.5(2)
O2 C2 W2 166.0(6)
O3 C3 Fe1 175.3(7)
O4 C4 Fe1 175.9(7)
O5 C5 Fe1 178.7(7)
O6 C6 Fe2 167.5(6)
O7 C7 Fe2 177.6(7)
O8 C8 Fe2 177.9(7)
C13 C9 C10 107.8(6)
C13 C9 W1 73.5(4)
C10 C9 W1 72.7(4)
C13 C9 H9 126.1
C10 C9 H9 126.1
W1 C9 H9 119.6
C11 C10 C9 108.4(7)
C11 C10 W1 73.7(4)
C9 C10 W1 71.7(4)
C11 C10 H10 125.8
C9 C10 H10 125.8
W1 C10 H10 120.5
C10 C11 C12 108.3(7)
C10 C11 W1 71.7(4)
C12 C11 W1 72.6(4)
C10 C11 H11 125.8
C12 C11 H11 125.8
W1 C11 H11 121.5
C13 C12 C11 107.3(7)
C13 C12 W1 71.8(4)
C11 C12 W1 72.3(4)
C13 C12 H12 126.3
C11 C12 H12 126.3
W1 C12 H12 121.4
C9 C13 C12 108.1(6)
C9 C13 W1 71.4(4)
C12 C13 W1 73.0(4)
C9 C13 H13 125.9
C12 C13 H13 125.9
W1 C13 H13 121.3
C18 C14 C15 108.5(7)
C18 C14 W2 74.0(4)
C15 C14 W2 73.2(4)
C18 C14 H14 125.7
C15 C14 H14 125.7
W2 C14 H14 118.9
C16 C15 C14 107.5(7)
C16 C15 W2 72.8(4)
C14 C15 W2 71.9(4)
C16 C15 H15 126.2
C14 C15 H15 126.2
W2 C15 H15 120.9
C15 C16 C17 108.6(7)
C15 C16 W2 72.8(4)
C17 C16 W2 72.5(4)
C15 C16 H16 125.7
C17 C16 H16 125.7
W2 C16 H16 120.8
C18 C17 C16 107.6(7)
C18 C17 W2 73.4(4)
C16 C17 W2 72.7(4)
C18 C17 H17 126.2
C16 C17 H17 126.2
W2 C17 H17 119.6
C14 C18 C17 107.7(7)
C14 C18 W2 71.5(4)
C17 C18 W2 72.0(4)
C14 C18 H18 126.2
C17 C18 H18 126.2
W2 C18 H18 122.1
C20 C19 C24 112.2(6)
C20 C19 P1 114.1(5)
C24 C19 P1 114.9(5)
C20 C19 H19 104.8
C24 C19 H19 104.8
P1 C19 H19 104.8
C19 C20 C21 111.6(6)
C19 C20 H20A 109.3
C21 C20 H20A 109.3
C19 C20 H20B 109.3
C21 C20 H20B 109.3
H20A C20 H20B 108
C22 C21 C20 112.4(7)
C22 C21 H21A 109.1
C20 C21 H21A 109.1
C22 C21 H21B 109.1
C20 C21 H21B 109.1
H21A C21 H21B 107.9
C21 C22 C23 110.2(7)
C21 C22 H22A 109.6
C23 C22 H22A 109.6
C21 C22 H22B 109.6
C23 C22 H22B 109.6
H22A C22 H22B 108.1
C22 C23 C24 111.5(7)
C22 C23 H23A 109.3
C24 C23 H23A 109.3
C22 C23 H23B 109.3
C24 C23 H23B 109.3
H23A C23 H23B 108
C19 C24 C23 110.2(6)
C19 C24 H24A 109.6
C23 C24 H24A 109.6
C19 C24 H24B 109.6
C23 C24 H24B 109.6
H24A C24 H24B 108.1
C26 C25 C30 110.1(5)
C26 C25 P1 112.7(5)
C30 C25 P1 115.2(4)
C26 C25 H25 106
C30 C25 H25 106
P1 C25 H25 106
C27 C26 C25 110.3(6)
C27 C26 H26A 109.6
C25 C26 H26A 109.6
C27 C26 H26B 109.6
C25 C26 H26B 109.6
H26A C26 H26B 108.1
C26 C27 C28 111.6(6)
C26 C27 H27A 109.3
C28 C27 H27A 109.3
C26 C27 H27B 109.3
C28 C27 H27B 109.3
H27A C27 H27B 108
C29 C28 C27 110.9(6)
C29 C28 H28A 109.5
C27 C28 H28A 109.5
C29 C28 H28B 109.5
C27 C28 H28B 109.5
H28A C28 H28B 108
C28 C29 C30 111.1(6)
C28 C29 H29A 109.4
C30 C29 H29A 109.4
C28 C29 H29B 109.4
C30 C29 H29B 109.4
H29A C29 H29B 108
C29 C30 C25 112.0(6)
C29 C30 H30A 109.2
C25 C30 H30A 109.2
C29 C30 H30B 109.2
C25 C30 H30B 109.2
H30A C30 H30B 107.9

loop_
_geom_bond_atom_site_label_1
_geom_bond_atom_site_label_2
_geom_bond_distance
W1 C1 1.974(7)
W1 C9 2.322(7)
W1 C10 2.334(7)
W1 C13 2.349(7)
W1 C11 2.359(7)
W1 C12 2.364(7)
W1 P1 2.4068(17)
W1 W2 2.7040(3)
W1 Fe2 2.8124(10)
W1 Fe1 2.8336(10)
W1 H1 1.86(18)
W2 C2 1.966(7)
W2 C14 2.357(7)
W2 C17 2.371(7)
W2 C16 2.375(7)
W2 C15 2.375(7)
W2 C18 2.389(7)
W2 P1 2.4028(18)
W2 Fe2 2.6612(10)
W2 Fe1 2.8672(10)
W2 H2 1.6910(2)
Fe1 C3 1.781(8)
Fe1 C5 1.782(8)
Fe1 C4 1.787(8)
Fe1 Fe2 2.5530(14)
Fe1 H1 1.78(17)
Fe1 H2 1.8254(10)
Fe2 C8 1.765(7)
Fe2 C6 1.768(7)
Fe2 C7 1.806(7)
Fe2 C1 2.434(7)
Fe2 H1 1.84(18)
Fe2 H2 1.9906(10)
P1 C19 1.860(7)
P1 C25 1.867(7)
O1 C1 1.166(8)
O2 C2 1.169(9)
O3 C3 1.148(9)
O4 C4 1.144(9)
O5 C5 1.148(10)
O6 C6 1.157(9)
O7 C7 1.133(9)
O8 C8 1.148(9)
C9 C13 1.407(10)
C9 C10 1.424(11)
C9 H9 0.93
C10 C11 1.394(11)
C10 H10 0.93
C11 C12 1.425(11)
C11 H11 0.93
C12 C13 1.424(10)
C12 H12 0.93
C13 H13 0.93
C14 C18 1.410(12)
C14 C15 1.419(11)
C14 H14 0.93
C15 C16 1.403(11)
C15 H15 0.93
C16 C17 1.420(11)
C16 H16 0.93
C17 C18 1.419(11)
C17 H17 0.93
C18 H18 0.93
C19 C20 1.526(10)
C19 C24 1.531(10)
C19 H19 0.98
C20 C21 1.537(10)
C20 H20A 0.97
C20 H20B 0.97
C21 C22 1.514(12)
C21 H21A 0.97
C21 H21B 0.97
C22 C23 1.531(11)
C22 H22A 0.97
C22 H22B 0.97
C23 C24 1.535(10)
C23 H23A 0.97
C23 H23B 0.97
C24 H24A 0.97
C24 H24B 0.97
C25 C26 1.536(9)
C25 C30 1.541(9)
C25 H25 0.98
C26 C27 1.518(10)
C26 H26A 0.97
C26 H26B 0.97
C27 C28 1.522(11)
C27 H27A 0.97
C27 H27B 0.97
C28 C29 1.517(11)
C28 H28A 0.97
C28 H28B 0.97
C29 C30 1.534(10)
C29 H29A 0.97
C29 H29B 0.97
C30 H30A 0.97
C30 H30B 0.97
